data_7211688
loop_
_publ_author_name
'Adam, Martin S.'
'Parkin, Andrew'
'Thomas, Lynne H.'
'Wilson, Chick C.'

_publ_section_title
;
 Bifurcated hydrogen-bonded synthons in molecular complexes of picolines
 with chloranilic acid
;
_journal_issue 3
_journal_name_full CrystEngComm
_journal_page_first 917
_journal_paper_doi 10.1039/b912539f
_journal_volume 12
_journal_year 2010
_chemical_formula_moiety '(C6 Cl2 O4 H2), (C6 Cl2 O4), 2(C6 N1 H8)'
_chemical_formula_sum 'C24 H18 Cl4 N2 O8'
_chemical_formula_weight 604.22
_chemical_name_common '3-picoline chloranilate'
_chemical_name_systematic '3-picoline chloranilate'
_space_group_IT_number 2
_symmetry_cell_setting triclinic
_symmetry_space_group_name_Hall '-P 1'
_symmetry_space_group_name_H-M 'P -1'
_atom_sites_solution_hydrogens difmap
_atom_sites_solution_primary direct
_cell_angle_alpha 98.035(2)
_cell_angle_beta 97.534(3)
_cell_angle_gamma 103.372(3)
_cell_formula_units_Z 1
_cell_length_a 5.0718(2)
_cell_length_b 9.4052(5)
_cell_length_c 13.5038(8)
_cell_measurement_reflns_used 0
_cell_measurement_temperature 300
_cell_measurement_theta_max 0
_cell_measurement_theta_min 0
_cell_volume 611.54(6)
_computing_cell_refinement 'DENZO/SCALEPACK (Otwinowski & Minor, 1997)'
_computing_data_collection 'Nonius (1997-2001). COLLECT.'
_computing_data_reduction 'DENZO/SCALEPACK (Otwinowski & Minor, 1997)'
_computing_molecular_graphics 'CAMERON (Watkin et al., 1996)'
_computing_publication_material 'CRYSTALS (Betteridge et al., 2003)'
_computing_structure_refinement 'CRYSTALS (Betteridge et al., 2003)'
_computing_structure_solution 'SIR92 (Altomare et al., 1994)'
_diffrn_ambient_temperature 300
_diffrn_measured_fraction_theta_full 0.973
_diffrn_measured_fraction_theta_max 0.973
_diffrn_measurement_device_type 'Nonius Kappa CCD'
_diffrn_measurement_method \w/2\q
_diffrn_radiation_monochromator graphite
_diffrn_radiation_type 'Mo K\a'
_diffrn_radiation_wavelength 0.71073
_diffrn_reflns_av_R_equivalents 0.0509
_diffrn_reflns_limit_h_max 8
_diffrn_reflns_limit_h_min -6
_diffrn_reflns_limit_k_max 15
_diffrn_reflns_limit_k_min -14
_diffrn_reflns_limit_l_max 21
_diffrn_reflns_limit_l_min -21
_diffrn_reflns_number 14639
_diffrn_reflns_theta_full 35.08
_diffrn_reflns_theta_max 35.077
_diffrn_reflns_theta_min 1.545
_diffrn_standards_number 0
_exptl_absorpt_coefficient_mu 0.539
_exptl_absorpt_correction_T_max 0.8977
_exptl_absorpt_correction_T_min 0.8506
_exptl_absorpt_correction_type empirical
_exptl_crystal_colour 'dark red'
_exptl_crystal_density_diffrn 1.641
_exptl_crystal_description block
_exptl_crystal_F_000 308
_exptl_crystal_size_max 0.40
_exptl_crystal_size_mid 0.30
_exptl_crystal_size_min 0.20
_refine_diff_density_max 0.489
_refine_diff_density_min -0.44
_refine_ls_goodness_of_fit_ref 1.026
_refine_ls_hydrogen_treatment refall
_refine_ls_matrix_type full
_refine_ls_number_parameters 208
_refine_ls_number_reflns 5269
_refine_ls_number_restraints 0
_refine_ls_R_factor_all 0.122
_refine_ls_R_factor_gt 0.0522
_refine_ls_shift/su_max 0.001
_refine_ls_structure_factor_coef Fsqd
_refine_ls_weighting_details 'calc w=1/[\s^2^(Fo^2^)+(0.0510P)^2^+0.0927P] where P=(Fo^2^+2Fc^2^)/3'
_refine_ls_weighting_scheme calc
_refine_ls_wR_factor_all 0.1423
_refine_ls_wR_factor_ref 0.1261
_reflns_limit_h_max 8
_reflns_limit_h_min -8
_reflns_limit_k_max 15
_reflns_limit_k_min -15
_reflns_limit_l_max 21
_reflns_limit_l_min 0
_reflns_number_gt 2892
_reflns_number_total 5269
_reflns_threshold_expression >2\s(I)
_cod_data_source_file b912539f.txt
_cod_data_source_block 3pic_1_1_300K
_cod_depositor_comments
;
The following automatic conversions were performed:

'_symmetry_cell_setting' value 'Triclinic' changed to 'triclinic'
according to /home/saulius/struct/CIF-dictionaries/cif_core.dic
dictionary named 'cif_core.dic' version 2.4.2 from 2011-04-26.

Automatic conversion script
Id: cif_fix_values 1891 2012-01-12 08:04:46Z andrius 
;
_cod_original_sg_symbol_H-M 'P -1 '
_cod_database_code 7211688

loop_
_symmetry_equiv_pos_as_xyz
x,y,z
-x,-y,-z

loop_
_atom_site_label
_atom_site_fract_x
_atom_site_fract_y
_atom_site_fract_z
_atom_site_U_iso_or_equiv
_atom_site_adp_type
_atom_site_calc_flag
_atom_site_occupancy
_atom_site_type_symbol
C1 -0.1319(3) 0.40546(18) 0.40396(12) 0.0296(3) Uani d 1 C
C2 0.1298(3) 0.52630(18) 0.41294(13) 0.0308(4) Uani d 1 C
C3 0.2470(3) 0.61524(18) 0.51229(13) 0.0306(3) Uani d 1 C
Cl4 0.54587(10) 0.75228(6) 0.52113(4) 0.04918(15) Uani d 1 Cl
O5 0.2292(3) 0.54310(15) 0.33671(10) 0.0457(3) Uani d 1 O
O6 -0.2358(3) 0.32341(14) 0.31465(10) 0.0381(3) Uani d 1 O
C7 -0.0446(3) 0.41163(17) 0.07903(12) 0.0261(3) Uani d 1 C
C8 0.1203(3) 0.37449(17) -0.00473(12) 0.0264(3) Uani d 1 C
C9 -0.1534(3) 0.53225(17) 0.07873(12) 0.0264(3) Uani d 1 C
Cl10 -0.34787(9) 0.57082(5) 0.17083(3) 0.03466(12) Uani d 1 Cl
O11 0.2140(3) 0.26465(13) -0.00257(9) 0.0375(3) Uani d 1 O
O12 -0.0675(3) 0.32356(13) 0.14269(9) 0.0339(3) Uani d 1 O
C13 0.1280(4) -0.05971(19) 0.27719(13) 0.0326(4) Uani d 1 C
C14 0.0875(4) 0.0629(2) 0.23862(14) 0.0374(4) Uani d 1 C
N15 0.2012(3) 0.10402(18) 0.16018(12) 0.0396(4) Uani d 1 N
C16 0.3631(5) 0.0309(2) 0.11630(16) 0.0452(5) Uani d 1 C
C17 0.4090(4) -0.0939(2) 0.14943(16) 0.0421(4) Uani d 1 C
C18 0.2895(4) -0.1398(2) 0.22988(15) 0.0365(4) Uani d 1 C
C19 -0.0003(6) -0.1036(3) 0.36539(17) 0.0505(5) Uani d 1 C
H141 -0.028(5) 0.122(3) 0.2641(17) 0.053(6) Uiso d 1 H
H161 0.438(5) 0.073(3) 0.0651(17) 0.053(6) Uiso d 1 H
H171 0.525(4) -0.143(3) 0.1183(17) 0.051(6) Uiso d 1 H
H181 0.322(4) -0.227(2) 0.2542(16) 0.053(6) Uiso d 1 H
H191 -0.106(6) -0.198(3) 0.352(2) 0.088(10) Uiso d 1 H
H192 0.144(6) -0.085(3) 0.429(2) 0.096(10) Uiso d 1 H
H193 -0.104(6) -0.039(3) 0.385(2) 0.075(8) Uiso d 1 H
H8 0.160(4) 0.181(3) 0.1338(17) 0.054(6) Uiso d 1 H
H16 -0.145(6) 0.342(3) 0.248(2) 0.098(10) Uiso d 1 H

loop_
_atom_site_aniso_label
_atom_site_aniso_U_11
_atom_site_aniso_U_22
_atom_site_aniso_U_33
_atom_site_aniso_U_12
_atom_site_aniso_U_13
_atom_site_aniso_U_23
C1 0.0346(9) 0.0299(8) 0.0291(8) 0.0124(7) 0.0103(7) 0.0099(7)
C2 0.0348(9) 0.0321(8) 0.0322(9) 0.0118(7) 0.0150(7) 0.0133(7)
C3 0.0304(8) 0.0286(8) 0.0337(9) 0.0044(7) 0.0109(7) 0.0091(7)
Cl4 0.0435(3) 0.0488(3) 0.0490(3) -0.0065(2) 0.0145(2) 0.0121(2)
O5 0.0510(8) 0.0547(9) 0.0325(7) 0.0054(7) 0.0205(6) 0.0120(6)
O6 0.0462(7) 0.0375(7) 0.0293(6) 0.0063(6) 0.0112(5) 0.0039(5)
C7 0.0312(8) 0.0256(7) 0.0227(7) 0.0085(6) 0.0058(6) 0.0052(6)
C8 0.0297(8) 0.0255(7) 0.0260(8) 0.0098(6) 0.0058(6) 0.0052(6)
C9 0.0304(8) 0.0279(8) 0.0246(8) 0.0109(6) 0.0097(6) 0.0061(6)
Cl10 0.0422(2) 0.0391(2) 0.0306(2) 0.01919(18) 0.01641(17) 0.00837(17)
O11 0.0520(8) 0.0353(6) 0.0373(7) 0.0247(6) 0.0177(6) 0.0145(5)
O12 0.0497(7) 0.0311(6) 0.0301(6) 0.0189(6) 0.0162(5) 0.0129(5)
C13 0.0372(9) 0.0312(9) 0.0289(9) 0.0077(7) 0.0051(7) 0.0053(7)
C14 0.0437(10) 0.0347(9) 0.0375(10) 0.0177(8) 0.0083(8) 0.0047(8)
N15 0.0544(10) 0.0323(8) 0.0381(9) 0.0180(7) 0.0086(7) 0.0136(7)
C16 0.0589(13) 0.0447(11) 0.0412(11) 0.0185(10) 0.0207(10) 0.0178(9)
C17 0.0480(11) 0.0421(11) 0.0464(11) 0.0223(9) 0.0198(9) 0.0121(9)
C18 0.0423(10) 0.0314(9) 0.0399(10) 0.0141(8) 0.0078(8) 0.0110(8)
C19 0.0667(15) 0.0494(13) 0.0390(12) 0.0138(12) 0.0206(11) 0.0107(10)

loop_
_atom_type_symbol
_atom_type_scat_dispersion_real
_atom_type_scat_dispersion_imag
_atom_type_scat_Cromer_Mann_a1
_atom_type_scat_Cromer_Mann_b1
_atom_type_scat_Cromer_Mann_a2
_atom_type_scat_Cromer_Mann_b2
_atom_type_scat_Cromer_Mann_a3
_atom_type_scat_Cromer_Mann_b3
_atom_type_scat_Cromer_Mann_a4
_atom_type_scat_Cromer_Mann_b4
_atom_type_scat_Cromer_Mann_c
_atom_type_scat_source
C 0.0033 0.0016 2.3100 20.8439 1.0200 10.2075 1.5886 0.5687 0.8650 51.6512 0.2156 'International Tables Vol C 4.2.6.8 and 6.1.1.4'
H 0.0000 0.0000 0.4930 10.5109 0.3229 26.1257 0.1402 3.1424 0.0408 57.7998 0.0030 'International Tables Vol C 4.2.6.8 and 6.1.1.4'
Cl 0.1484 0.1585 11.4604 0.0104 7.1964 1.1662 6.2556 18.5194 1.6455 47.7784 -9.5574 'International Tables Vol C 4.2.6.8 and 6.1.1.4'
N 0.0061 0.0033 12.2126 0.0057 3.1322 9.8933 2.0125 28.9975 1.1663 0.5826 -11.5290 'International Tables Vol C 4.2.6.8 and 6.1.1.4'
O 0.0106 0.0060 3.0485 13.2771 2.2868 5.7011 1.5463 0.3239 0.8670 32.9089 0.2508 'International Tables Vol C 4.2.6.8 and 6.1.1.4'

loop_
_geom_angle_atom_site_label_1
_geom_angle_atom_site_label_2
_geom_angle_atom_site_label_3
_geom_angle
_geom_angle_site_symmetry_1
_geom_angle_site_symmetry_3
O6 C1 C3 122.70(16) . 2_566
O6 C1 C2 117.83(14) . .
C3 C1 C2 119.46(15) 2_566 .
O5 C2 C3 123.97(16) . .
O5 C2 C1 118.34(16) . .
C3 C2 C1 117.69(14) . .
C1 C3 C2 122.85(15) 2_566 .
C1 C3 Cl4 120.11(14) 2_566 .
C2 C3 Cl4 117.04(12) . .
C1 O6 H16 122.3(16) . .
O12 C7 C9 126.12(14) . .
O12 C7 C8 115.04(13) . .
C9 C7 C8 118.84(13) . .
O11 C8 C9 124.67(15) . 2_565
O11 C8 C7 117.16(14) . .
C9 C8 C7 118.16(13) 2_565 .
C7 C9 C8 123.00(14) . 2_565
C7 C9 Cl10 118.84(12) . .
C8 C9 Cl10 118.15(12) 2_565 .
C14 C13 C18 117.11(17) . .
C14 C13 C19 120.51(19) . .
C18 C13 C19 122.38(18) . .
N15 C14 C13 121.34(17) . .
N15 C14 H141 115.7(13) . .
C13 C14 H141 122.9(13) . .
C16 N15 C14 122.06(17) . .
C16 N15 H8 118.9(15) . .
C14 N15 H8 119.0(15) . .
N15 C16 C17 119.89(18) . .
N15 C16 H161 114.0(14) . .
C17 C16 H161 126.1(14) . .
C16 C17 C18 118.96(18) . .
C16 C17 H171 118.6(14) . .
C18 C17 H171 122.5(14) . .
C17 C18 C13 120.59(17) . .
C17 C18 H181 119.7(13) . .
C13 C18 H181 119.7(13) . .
C13 C19 H191 112.6(18) . .
C13 C19 H192 110.9(17) . .
H191 C19 H192 112(2) . .
C13 C19 H193 109.7(17) . .
H191 C19 H193 110(2) . .
H192 C19 H193 101(2) . .

loop_
_geom_bond_atom_site_label_1
_geom_bond_atom_site_label_2
_geom_bond_site_symmetry_2
_geom_bond_distance
C1 O6 . 1.309(2)
C1 C3 2_566 1.356(2)
C1 C2 . 1.513(2)
C2 O5 . 1.2180(19)
C2 C3 . 1.449(2)
C3 C1 2_566 1.356(2)
C3 Cl4 . 1.7261(16)
O6 H16 . 1.09(3)
C7 O12 . 1.2725(18)
C7 C9 . 1.372(2)
C7 C8 . 1.541(2)
C8 O11 . 1.2353(19)
C8 C9 2_565 1.420(2)
C9 C8 2_565 1.420(2)
C9 Cl10 . 1.7356(15)
C13 C14 . 1.376(3)
C13 C18 . 1.391(3)
C13 C19 . 1.493(3)
C14 N15 . 1.333(2)
C14 H141 . 0.96(2)
N15 C16 . 1.332(3)
N15 H8 . 0.90(2)
C16 C17 . 1.370(3)
C16 H161 . 0.93(2)
C17 C18 . 1.385(3)
C17 H171 . 0.93(2)
C18 H181 . 0.96(2)
C19 H191 . 0.90(3)
C19 H192 . 1.02(3)
C19 H193 . 0.93(3)

loop_
_geom_hbond_atom_site_label_D
_geom_hbond_atom_site_label_H
_geom_hbond_atom_site_label_A
_geom_hbond_distance_DH
_geom_hbond_distance_HA
_geom_hbond_distance_DA
_geom_hbond_angle_DHA
N15 H8 O12 0.90(2) 1.97(2) 2.744(2) 144(2)
N15 H8 O11 0.90(2) 2.13(2) 2.835(2) 135(2)
O6 H16 O12 1.09(3) 1.52(3) 2.5770(16) 164(3)

loop_
_geom_torsion_atom_site_label_1
_geom_torsion_atom_site_label_2
_geom_torsion_atom_site_label_3
_geom_torsion_atom_site_label_4
_geom_torsion
_geom_torsion_site_symmetry_1
_geom_torsion_site_symmetry_4
O6 C1 C2 O5 1.1(2) . .
C3 C1 C2 O5 -179.84(16) 2_566 .
O6 C1 C2 C3 -178.93(15) . .
C3 C1 C2 C3 0.1(3) 2_566 .
O5 C2 C3 C1 179.84(17) . 2_566
C1 C2 C3 C1 -0.2(3) . 2_566
O5 C2 C3 Cl4 -0.1(2) . .
C1 C2 C3 Cl4 179.87(12) . .
O12 C7 C8 O11 -0.1(2) . .
C9 C7 C8 O11 -179.59(15) . .
O12 C7 C8 C9 179.77(14) . 2_565
C9 C7 C8 C9 0.2(2) . 2_565
O12 C7 C9 C8 -179.73(16) . 2_565
C8 C7 C9 C8 -0.3(3) . 2_565
O12 C7 C9 Cl10 -1.4(2) . .
C8 C7 C9 Cl10 178.08(11) . .
C18 C13 C14 N15 -0.9(3) . .
C19 C13 C14 N15 179.74(19) . .
C13 C14 N15 C16 -1.2(3) . .
C14 N15 C16 C17 2.3(3) . .
N15 C16 C17 C18 -1.3(3) . .
C16 C17 C18 C13 -0.8(3) . .
C14 C13 C18 C17 1.8(3) . .
C19 C13 C18 C17 -178.8(2) . .
